data_4101188
_journal_name_full 'Journal of the American Chemical Society'
_journal_paper_doi 10.1021/ja058777l
_journal_year 2006
_chemical_formula_moiety 'Cu3 (C24 H12 N3 O6)2 (H2 O)3'
_chemical_formula_sum 'C48 H30 Cu3 N6 O15'
_chemical_formula_weight 1121.40
_chemical_name_common PCN-6
_space_group_IT_number 166
_symmetry_cell_setting rhombohedral
_symmetry_space_group_name_Hall '-R 3 2"'
_symmetry_space_group_name_H-M 'R -3 m :H'
_cell_angle_alpha 90.00
_cell_angle_beta 90.00
_cell_angle_gamma 120.00
_cell_formula_units_Z 24
_cell_length_a 32.9680(13)
_cell_length_b 32.9680(13)
_cell_length_c 80.783(5)
_cell_measurement_temperature 293(2)
_cell_volume 76039(6)
_diffrn_ambient_temperature 293(2)
_exptl_crystal_density_diffrn 0.588
_cod_depositor_comments
;
The following automatic conversions were performed:
'_symmetry_cell_setting' value 'Rhombohedral' changed to 'rhombohedral'
according to '/home/saulius/struct/CIF-dictionaries/cif_core.dic'
dictionary named 'cif_core.dic' version 2.4.1 from 2010-06-29.

Automatic conversion script
Id: cif_fix_enum 1527 2010-12-29 10:47:43Z saulius 
;
_cod_original_sg_symbol_H-M 'R -3m'
_cod_database_code 4101188

loop_
_symmetry_equiv_pos_as_xyz
'x, y, z'
'-y, x-y, z'
'-x+y, -x, z'
'y, x, -z'
'x-y, -y, -z'
'-x, -x+y, -z'
'x+2/3, y+1/3, z+1/3'
'-y+2/3, x-y+1/3, z+1/3'
'-x+y+2/3, -x+1/3, z+1/3'
'y+2/3, x+1/3, -z+1/3'
'x-y+2/3, -y+1/3, -z+1/3'
'-x+2/3, -x+y+1/3, -z+1/3'
'x+1/3, y+2/3, z+2/3'
'-y+1/3, x-y+2/3, z+2/3'
'-x+y+1/3, -x+2/3, z+2/3'
'y+1/3, x+2/3, -z+2/3'
'x-y+1/3, -y+2/3, -z+2/3'
'-x+1/3, -x+y+2/3, -z+2/3'
'-x, -y, -z'
'y, -x+y, -z'
'x-y, x, -z'
'-y, -x, z'
'-x+y, y, z'
'x, x-y, z'
'-x+2/3, -y+1/3, -z+1/3'
'y+2/3, -x+y+1/3, -z+1/3'
'x-y+2/3, x+1/3, -z+1/3'
'-y+2/3, -x+1/3, z+1/3'
'-x+y+2/3, y+1/3, z+1/3'
'x+2/3, x-y+1/3, z+1/3'
'-x+1/3, -y+2/3, -z+2/3'
'y+1/3, -x+y+2/3, -z+2/3'
'x-y+1/3, x+2/3, -z+2/3'
'-y+1/3, -x+2/3, z+2/3'
'-x+y+1/3, y+2/3, z+2/3'
'x+1/3, x-y+2/3, z+2/3'

loop_
_atom_site_label
_atom_site_type_symbol
_atom_site_fract_x
_atom_site_fract_y
_atom_site_fract_z
_atom_site_U_iso_or_equiv
_atom_site_adp_type
_atom_site_occupancy
_atom_site_symmetry_multiplicity
_atom_site_calc_flag
_atom_site_refinement_flags
_atom_site_disorder_assembly
_atom_site_disorder_group
Cu1 Cu 0.820184(17) 0.179816(17) 0.083430(11) 0.0748(4) Uani 1 2 d S . .
Cu2 Cu 0.846751(16) 0.153249(16) 0.056517(11) 0.0725(4) Uani 1 2 d S . .
Cu3 Cu 0.66615(2) -0.12677(2) 0.236625(8) 0.0681(3) Uani 1 1 d . . .
O1 O 0.82250(15) 0.09322(14) 0.06850(6) 0.0951(14) Uani 1 1 d . . .
O2 O 0.80075(15) 0.11629(15) 0.09114(5) 0.0925(14) Uani 1 1 d . . .
O8 O 0.67672(13) -0.12791(13) 0.21252(5) 0.0852(13) Uani 1 1 d . . .
N1 N 0.7610(2) -0.11951(12) 0.10650(8) 0.097(2) Uani 1 2 d S . .
N2 N 0.7388(2) -0.09480(18) 0.12929(7) 0.0994(19) Uani 1 1 d . . .
C1 C 0.8057(2) 0.0874(3) 0.08267(10) 0.092(2) Uani 1 1 d . . .
C2 C 0.7899(2) 0.0412(3) 0.09063(10) 0.0779(19) Uani 1 1 d . . .
C3 C 0.7922(2) 0.0066(3) 0.08255(8) 0.113(2) Uani 1 1 d . . .
H3A H 0.8022 0.0117 0.0716 0.135 Uiso 1 1 calc R . .
C4 C 0.7803(3) -0.0367(3) 0.08977(10) 0.129(3) Uani 1 1 d . . .
H4A H 0.7829 -0.0593 0.0837 0.155 Uiso 1 1 calc R . .
C5 C 0.7649(2) -0.0450(3) 0.10559(10) 0.092(2) Uani 1 1 d . . .
C6 C 0.7610(2) -0.0119(3) 0.11399(8) 0.103(2) Uani 1 1 d . . .
H6A H 0.7501 -0.0178 0.1248 0.124 Uiso 1 1 calc R . .
C7 C 0.7728(2) 0.0306(3) 0.10687(10) 0.102(2) Uani 1 1 d . . .
H7A H 0.7694 0.0527 0.1129 0.122 Uiso 1 1 calc R . .
C8 C 0.7543(2) -0.0881(2) 0.11441(9) 0.095(2) Uani 1 1 d . . .
C9 C 0.7309(4) -0.13456(18) 0.13580(11) 0.103(3) Uani 1 2 d S . .
C10 C 0.7123(3) -0.14385(17) 0.15439(12) 0.116(3) Uani 1 2 d S . .
C11 C 0.7073(3) -0.1849(2) 0.16294(10) 0.128(3) Uani 1 1 d . . .
H11A H 0.7102 -0.2082 0.1575 0.154 Uiso 1 1 calc R . .
C12 C 0.6981(3) -0.1872(2) 0.17945(10) 0.122(3) Uani 1 1 d . . .
H12A H 0.6944 -0.2129 0.1855 0.146 Uiso 1 1 calc R . .
C13 C 0.6943(3) -0.15286(17) 0.18731(12) 0.104(3) Uani 1 2 d S . .
C14 C 0.6817(3) -0.15916(15) 0.20570(14) 0.088(3) Uani 1 2 d S . .
O7 O 0.73376(14) -0.09907(12) 0.23984(5) 0.0857(13) Uani 1 1 d . . .
N6 N 0.97654(12) 0.02346(12) 0.24502(9) 0.094(3) Uani 1 2 d S . .
C35 C 0.7540(4) -0.12301(19) 0.24042(9) 0.074(3) Uani 1 2 d S . .
C36 C 0.8063(3) -0.09684(16) 0.24203(9) 0.068(2) Uani 1 2 d S . .
C37 C 0.8300(3) -0.0488(2) 0.24265(8) 0.098(2) Uani 1 1 d . . .
H37A H 0.8138 -0.0325 0.2425 0.117 Uiso 1 1 calc R . .
C38 C 0.8778(3) -0.0253(2) 0.24344(8) 0.104(2) Uani 1 1 d . . .
H38A H 0.8939 0.0072 0.2434 0.124 Uiso 1 1 calc R . .
C39 C 0.9027(4) -0.04863(19) 0.24425(10) 0.082(3) Uani 1 2 d S . .
C40 C 0.9550(3) -0.02250(17) 0.24492(11) 0.090(3) Uani 1 2 d S . .
O3 O 0.53337(15) -0.01664(15) 0.38212(5) 0.0924(14) Uani 1 1 d . . .
O4 O 0.51035(14) -0.06192(13) 0.40479(5) 0.0906(13) Uani 1 1 d . . .
O5 O 0.65642(13) -0.13766(13) 0.26053(5) 0.0810(13) Uani 1 1 d . . .
N3 N 0.5694(3) -0.21528(13) 0.36808(9) 0.090(2) Uani 1 2 d S . .
N4 N 0.59194(18) -0.16826(17) 0.34345(8) 0.0911(16) Uani 1 1 d . . .
C15 C 0.5274(2) -0.0507(3) 0.39017(9) 0.081(2) Uani 1 1 d . . .
C16 C 0.5425(2) -0.0825(2) 0.38257(10) 0.086(2) Uani 1 1 d . . .
C17 C 0.5577(3) -0.0758(2) 0.36707(11) 0.124(3) Uani 1 1 d . . .
H17A H 0.5595 -0.0507 0.3612 0.149 Uiso 1 1 calc R . .
C18 C 0.5706(3) -0.1041(3) 0.35949(8) 0.120(3) Uani 1 1 d . . .
H18A H 0.5812 -0.0979 0.3486 0.144 Uiso 1 1 calc R . .
C19 C 0.5686(2) -0.1414(3) 0.36740(9) 0.088(2) Uani 1 1 d . . .
C20 C 0.5524(3) -0.1495(3) 0.38351(10) 0.139(3) Uani 1 1 d . . .
H20A H 0.5505 -0.1746 0.3894 0.166 Uiso 1 1 calc R . .
C21 C 0.5393(3) -0.1210(3) 0.39080(9) 0.157(4) Uani 1 1 d . . .
H21A H 0.5279 -0.1273 0.4016 0.188 Uiso 1 1 calc R . .
C22 C 0.5779(2) -0.1781(2) 0.35957(8) 0.087(2) Uani 1 1 d . . .
C23 C 0.5983(3) -0.20087(15) 0.33631(12) 0.085(3) Uani 1 2 d S . .
C24 C 0.6155(3) -0.19223(15) 0.31882(13) 0.075(3) Uani 1 2 d S . .
C25 C 0.6221(2) -0.2222(2) 0.31074(9) 0.099(2) Uani 1 1 d . . .
H25A H 0.6173 -0.2489 0.3163 0.119 Uiso 1 1 calc R . .
C26 C 0.6360(2) -0.2174(2) 0.29397(9) 0.096(2) Uani 1 1 d . . .
H26A H 0.6407 -0.2399 0.2888 0.116 Uiso 1 1 calc R . .
C27 C 0.6423(3) -0.17883(13) 0.28562(12) 0.076(3) Uani 1 2 d S . .
C28 C 0.6521(3) -0.17394(14) 0.26699(11) 0.070(3) Uani 1 2 d S . .
O9 O 0.86702(12) 0.13298(12) 0.03468(9) 0.165(3) Uani 1 2 d S . .
O11 O 0.66327(16) -0.06336(15) 0.23722(7) 0.158(2) Uani 1 1 d . . .
O6 O 0.59920(14) -0.16646(13) 0.23309(5) 0.0850(13) Uani 1 1 d . . .
N5 N 0.35677(12) -0.35677(12) 0.22417(12) 0.131(3) Uani 1 2 d S . .
C29 C 0.5813(3) -0.20935(17) 0.23214(10) 0.079(3) Uani 1 2 d S . .
C30 C 0.5272(4) -0.23641(19) 0.22881(12) 0.099(3) Uani 1 2 d S . .
C31 C 0.5011(3) -0.2137(2) 0.22791(9) 0.116(2) Uani 1 1 d . . .
H31A H 0.5169 -0.1811 0.2281 0.139 Uiso 1 1 calc R . .
C32 C 0.4552(2) -0.2363(2) 0.22679(10) 0.131(3) Uani 1 1 d . . .
H32A H 0.4389 -0.2200 0.2270 0.157 Uiso 1 1 calc R . .
C33 C 0.4314(4) -0.28430(18) 0.22532(14) 0.118(4) Uani 1 2 d S . .
C34 C 0.3777(4) -0.31114(18) 0.22391(16) 0.140(5) Uani 1 2 d S . .
O10 O 0.79865(13) 0.20135(13) 0.10600(8) 0.164(3) Uani 1 2 d S . .

loop_
_atom_site_aniso_label
_atom_site_aniso_U_11
_atom_site_aniso_U_22
_atom_site_aniso_U_33
_atom_site_aniso_U_23
_atom_site_aniso_U_13
_atom_site_aniso_U_12
Cu1 0.0926(7) 0.0926(7) 0.0543(7) -0.0025(3) 0.0025(3) 0.0576(7)
Cu2 0.0884(6) 0.0884(6) 0.0545(7) 0.0001(3) -0.0001(3) 0.0544(7)
Cu3 0.0711(5) 0.0655(5) 0.0692(5) 0.0079(4) 0.0162(4) 0.0353(4)
O1 0.138(4) 0.087(3) 0.077(3) 0.020(3) 0.028(3) 0.069(3)
O2 0.127(4) 0.093(3) 0.073(3) 0.002(3) 0.021(3) 0.066(3)
O8 0.114(3) 0.088(3) 0.068(3) 0.016(2) 0.009(2) 0.061(3)
N1 0.115(6) 0.114(6) 0.062(6) 0.012(2) 0.024(4) 0.058(3)
N2 0.174(6) 0.113(5) 0.051(4) 0.026(4) 0.034(4) 0.101(4)
C1 0.108(6) 0.099(7) 0.084(7) 0.024(6) 0.021(5) 0.064(5)
C2 0.099(5) 0.069(5) 0.073(6) -0.007(5) 0.011(4) 0.047(4)
C3 0.170(7) 0.103(6) 0.062(5) 0.012(6) 0.024(4) 0.065(6)
C4 0.240(9) 0.103(7) 0.074(6) 0.012(5) 0.048(6) 0.108(7)
C5 0.155(7) 0.091(6) 0.063(6) 0.009(5) 0.021(5) 0.086(5)
C6 0.162(7) 0.100(6) 0.077(5) 0.039(6) 0.047(4) 0.089(6)
C7 0.143(6) 0.121(8) 0.076(6) -0.010(5) 0.013(5) 0.092(6)
C8 0.151(7) 0.105(7) 0.061(6) 0.000(5) 0.023(4) 0.088(5)
C9 0.145(9) 0.125(8) 0.046(8) 0.011(3) 0.022(6) 0.072(5)
C10 0.118(8) 0.145(8) 0.076(8) 0.016(3) 0.031(6) 0.059(4)
C11 0.212(8) 0.093(6) 0.110(6) 0.052(5) 0.071(6) 0.098(6)
C12 0.196(8) 0.114(6) 0.082(6) 0.035(5) 0.076(5) 0.097(6)
C13 0.146(9) 0.130(8) 0.043(7) 0.022(3) 0.044(6) 0.073(5)
C14 0.086(7) 0.054(5) 0.133(12) 0.006(3) 0.013(6) 0.043(4)
O7 0.082(3) 0.065(3) 0.104(3) -0.001(2) 0.012(2) 0.032(3)
N6 0.064(4) 0.064(4) 0.141(7) -0.004(2) 0.004(2) 0.023(7)
C35 0.100(10) 0.079(5) 0.050(5) 0.011(3) 0.022(5) 0.050(5)
C36 0.043(7) 0.078(6) 0.071(6) 0.008(2) 0.016(5) 0.021(3)
C37 0.080(6) 0.076(5) 0.144(6) -0.011(4) 0.011(5) 0.043(5)
C38 0.075(5) 0.060(5) 0.166(7) -0.006(4) 0.006(5) 0.026(5)
C39 0.078(8) 0.065(5) 0.106(7) 0.012(3) 0.024(6) 0.039(4)
C40 0.077(12) 0.083(6) 0.109(8) 0.000(3) 0.001(6) 0.039(6)
O3 0.128(4) 0.076(3) 0.071(3) 0.014(3) 0.016(3) 0.050(3)
O4 0.135(4) 0.084(3) 0.064(3) 0.004(3) 0.013(3) 0.064(3)
O5 0.102(3) 0.082(3) 0.070(3) 0.021(3) 0.029(2) 0.054(3)
N3 0.134(7) 0.079(4) 0.075(6) 0.007(2) 0.014(5) 0.067(3)
N4 0.110(4) 0.099(5) 0.077(4) 0.004(4) 0.022(3) 0.061(4)
C15 0.101(5) 0.074(6) 0.057(5) -0.010(5) -0.007(4) 0.036(5)
C16 0.135(6) 0.066(5) 0.054(5) 0.003(4) 0.019(4) 0.048(5)
C17 0.229(9) 0.090(6) 0.087(7) 0.020(5) 0.051(6) 0.106(6)
C18 0.201(9) 0.096(6) 0.077(6) 0.034(6) 0.031(5) 0.085(6)
C19 0.110(5) 0.094(6) 0.058(5) -0.005(5) 0.011(4) 0.049(5)
C20 0.269(10) 0.117(7) 0.077(7) 0.007(5) 0.032(6) 0.132(7)
C21 0.299(12) 0.141(8) 0.085(6) 0.012(6) 0.049(6) 0.150(9)
C22 0.111(5) 0.095(6) 0.066(6) 0.000(5) 0.021(4) 0.059(5)
C23 0.094(7) 0.104(8) 0.055(8) 0.012(3) 0.023(6) 0.047(4)
C24 0.089(7) 0.053(5) 0.095(10) 0.002(3) 0.004(6) 0.045(3)
C25 0.157(7) 0.094(6) 0.068(5) 0.018(5) 0.010(5) 0.078(5)
C26 0.127(6) 0.103(6) 0.084(6) 0.008(5) 0.016(4) 0.076(5)
C27 0.074(6) 0.065(5) 0.091(9) 0.002(3) 0.004(5) 0.037(3)
C28 0.070(6) 0.088(7) 0.045(7) 0.008(2) 0.016(5) 0.035(3)
O9 0.192(6) 0.192(6) 0.143(6) -0.023(3) 0.023(3) 0.121(6)
O11 0.143(4) 0.086(3) 0.216(6) 0.050(3) 0.005(4) 0.036(3)
O6 0.069(3) 0.054(3) 0.128(4) 0.006(2) 0.013(2) 0.028(3)
N5 0.060(4) 0.060(4) 0.269(11) -0.007(3) 0.007(3) 0.028(6)
C29 0.062(8) 0.079(6) 0.090(7) 0.010(3) 0.019(5) 0.031(4)
C30 0.093(9) 0.067(5) 0.146(9) 0.009(3) 0.017(7) 0.046(5)
C31 0.090(6) 0.069(6) 0.190(8) -0.004(5) 0.001(5) 0.041(5)
C32 0.038(5) 0.071(6) 0.255(10) 0.002(6) -0.011(5) 0.006(5)
C33 0.057(8) 0.087(6) 0.199(11) 0.007(3) 0.014(7) 0.029(4)
C34 0.089(11) 0.060(5) 0.281(15) 0.024(4) 0.049(9) 0.044(6)
O10 0.195(6) 0.195(6) 0.117(6) 0.004(3) -0.004(3) 0.108(7)

loop_
_geom_bond_atom_site_label_1
_geom_bond_atom_site_label_2
_geom_bond_distance
_geom_bond_site_symmetry_2
_geom_bond_publ_flag
Cu1 O4 1.955(4) 15_654 ?
Cu1 O4 1.955(4) 36_544 ?
Cu1 O2 1.960(4) . ?
Cu1 O2 1.960(4) 22_665 ?
Cu1 O10 2.199(7) . ?
Cu1 Cu2 2.6511(12) . ?
Cu2 O3 1.954(4) 15_654 ?
Cu2 O3 1.954(4) 36_544 ?
Cu2 O1 1.977(4) 22_665 ?
Cu2 O1 1.977(4) . ?
Cu2 O9 2.110(7) . ?
Cu3 O6 1.944(4) . ?
Cu3 O7 1.958(4) . ?
Cu3 O5 1.961(4) . ?
Cu3 O8 1.982(4) . ?
Cu3 O11 2.140(5) . ?
Cu3 Cu3 2.6476(12) 24_545 ?
O1 C1 1.245(7) . ?
O2 C1 1.248(7) . ?
O8 C14 1.249(5) . ?
N1 C8 1.324(6) . ?
N1 C8 1.324(6) 24_545 ?
N2 C8 1.282(7) . ?
N2 C9 1.312(5) . ?
C1 C2 1.486(8) . ?
C2 C3 1.349(8) . ?
C2 C7 1.401(8) . ?
C3 C4 1.404(8) . ?
C4 C5 1.351(8) . ?
C5 C6 1.347(7) . ?
C5 C8 1.466(8) . ?
C6 C7 1.380(8) . ?
C9 N2 1.312(5) 24_545 ?
C9 C10 1.593(12) . ?
C10 C11 1.454(7) . ?
C10 C11 1.454(7) 24_545 ?
C11 C12 1.361(9) . ?
C12 C13 1.359(7) . ?
C13 C12 1.359(7) 24_545 ?
C13 C14 1.528(12) . ?
C14 O8 1.249(5) 24_545 ?
O7 C35 1.263(5) . ?
N6 C40 1.313(5) 3_765 ?
N6 C40 1.313(5) . ?
C35 O7 1.263(5) 24_545 ?
C35 C36 1.501(11) . ?
C36 C37 1.372(6) . ?
C36 C37 1.372(6) 24_545 ?
C37 C38 1.365(8) . ?
C38 C39 1.379(7) . ?
C39 C38 1.379(7) 24_545 ?
C39 C40 1.493(12) . ?
C40 N6 1.313(5) 2_645 ?
O3 C15 1.226(7) . ?
O3 Cu2 1.955(4) 8_545 ?
O4 C15 1.281(7) . ?
O4 Cu1 1.956(4) 8_545 ?
O5 C28 1.246(4) . ?
N3 C22 1.308(7) 24_545 ?
N3 C22 1.308(7) . ?
N4 C23 1.325(5) . ?
N4 C22 1.366(7) . ?
C15 C16 1.498(8) . ?
C16 C17 1.326(8) . ?
C16 C21 1.389(8) . ?
C17 C18 1.350(8) . ?
C18 C19 1.358(8) . ?
C19 C20 1.381(8) . ?
C19 C22 1.525(8) . ?
C20 C21 1.348(8) . ?
C23 N4 1.325(5) 24_545 ?
C23 C24 1.497(12) . ?
C24 C25 1.289(7) . ?
C24 C25 1.289(7) 24_545 ?
C25 C26 1.414(8) . ?
C26 C27 1.359(7) . ?
C27 C26 1.359(7) 24_545 ?
C27 C28 1.531(11) . ?
C28 O5 1.246(4) 24_545 ?
O6 C29 1.232(5) . ?
N5 C34 1.304(5) . ?
N5 C34 1.304(5) 3_655 ?
C29 O6 1.232(5) 24_545 ?
C29 C30 1.569(12) . ?
C30 C31 1.397(7) 24_545 ?
C30 C31 1.397(7) . ?
C31 C32 1.314(8) . ?
C32 C33 1.376(7) . ?
C33 C32 1.376(7) 24_545 ?
C33 C34 1.537(13) . ?
C34 N5 1.305(5) 2_545 ?
